data_7157402
loop_
_publ_author_name
'Kato, Shin-Ichiro'
'Kijima, Tomokazu'
'Shiota, Yoshihito'
'Abe, Tsukasa'
'Kuwako, Satoshi'
'Miyauchi, Hidenori'
'Yoshikawa, Naoki'
'Yamamoto, Koji'
'Yoshizawa, Kazunari'
'Yoshihara, Toshitada'
'Tobita, Seiji'
'Nakamura, Yosuke'

_publ_section_title
;
 Chemical transformations of push-pull fluorenones: push-pull
 dibenzodicyanofulvenes as well as fluorenone- and
 dibenzodicyanofulvene-tetracyanobutadiene conjugates.
;
_journal_issue 22
_journal_name_full 'Organic &amp; biomolecular chemistry'
_journal_page_first 4198
_journal_page_last 4209
_journal_paper_doi 10.1039/c9ob02706h
_journal_volume 18
_journal_year 2020
_chemical_formula_moiety 'C52 H41 N7'
_chemical_formula_sum 'C52 H41 N7'
_chemical_formula_weight 763.94
_space_group_crystal_system monoclinic
_space_group_IT_number 14
_space_group_name_Hall '-P 2yn'
_space_group_name_H-M_alt 'P 1 21/n 1'
_atom_sites_solution_hydrogens geom
_atom_sites_solution_primary direct
_atom_sites_solution_secondary difmap
_audit_update_record
;
2019-06-03 deposited with the CCDC.	2020-03-11 downloaded from the CCDC.
;
_cell_angle_alpha 90.0000
_cell_angle_beta 100.366(4)
_cell_angle_gamma 90.0000
_cell_formula_units_Z 4
_cell_length_a 17.349(3)
_cell_length_b 13.933(3)
_cell_length_c 19.572(3)
_cell_measurement_reflns_used 5660
_cell_measurement_temperature 120
_cell_measurement_theta_max 68.20
_cell_measurement_theta_min 25.10
_cell_volume 4653.8(15)
_computing_cell_refinement 'CrystalClear-SM Expert 2.1 b29'
_computing_data_collection 'CrystalClear-SM Expert 2.1 b29 (Rigaku, 2013)'
_computing_data_reduction 'CrystalClear-SM Expert 2.1 b29'
_computing_molecular_graphics 'CrystalStructure 4.1'
_computing_publication_material 'CrystalStructure 4.1 (Rigaku, 2014)'
_computing_structure_refinement 'SHELXL2013 (Sheldrick, 2008)'
_computing_structure_solution 'SIR2011 (Burla, et al., 2012)'
_diffrn_ambient_temperature 120
_diffrn_detector_area_resol_mean 5.814
_diffrn_measured_fraction_theta_full 0.992
_diffrn_measured_fraction_theta_max 0.990
_diffrn_measurement_device_type 'Rigaku XtaLAB P200'
_diffrn_measurement_method \w
_diffrn_radiation_type 'Cu K\a'
_diffrn_radiation_wavelength 1.54187
_diffrn_reflns_av_R_equivalents 0.0487
_diffrn_reflns_Laue_measured_fraction_full 0.992
_diffrn_reflns_Laue_measured_fraction_max 0.990
_diffrn_reflns_limit_h_max 20
_diffrn_reflns_limit_h_min -20
_diffrn_reflns_limit_k_max 16
_diffrn_reflns_limit_k_min -16
_diffrn_reflns_limit_l_max 21
_diffrn_reflns_limit_l_min -23
_diffrn_reflns_number 31900
_diffrn_reflns_point_group_measured_fraction_full 0.992
_diffrn_reflns_point_group_measured_fraction_max 0.990
_diffrn_reflns_theta_full 67.687
_diffrn_reflns_theta_max 68.445
_diffrn_reflns_theta_min 6.082
_diffrn_standards_number 0
_exptl_absorpt_coefficient_mu 0.508
_exptl_absorpt_correction_T_max 0.927
_exptl_absorpt_correction_T_min 0.735
_exptl_absorpt_correction_type multi-scan
_exptl_absorpt_process_details 'REQAB (Rigaku, 1998)'
_exptl_crystal_colour green
_exptl_crystal_density_diffrn 1.090
_exptl_crystal_density_method 'not measured'
_exptl_crystal_description prism
_exptl_crystal_F_000 1608.00
_exptl_crystal_size_max 0.220
_exptl_crystal_size_mid 0.200
_exptl_crystal_size_min 0.150
_refine_diff_density_max 0.49
_refine_diff_density_min -0.29
_refine_ls_extinction_method none
_refine_ls_goodness_of_fit_ref 1.087
_refine_ls_hydrogen_treatment constr
_refine_ls_number_parameters 540
_refine_ls_number_reflns 8459
_refine_ls_number_restraints 0
_refine_ls_R_factor_all 0.0665
_refine_ls_R_factor_gt 0.0616
_refine_ls_shift/su_max 0.001
_refine_ls_structure_factor_coef Fsqd
_refine_ls_weighting_details 'w = 1/[\s^2^(Fo^2^)+(0.0648P)^2^+3.6967P] where P=(Fo^2^+2Fc^2^)/3'
_refine_ls_weighting_scheme calc
_refine_ls_wR_factor_gt 0.1589
_refine_ls_wR_factor_ref 0.1617
_reflns_number_gt 7564
_reflns_number_total 8459
_reflns_threshold_expression F^2^>2.0\s(F^2^)
_cod_data_source_file c9ob02706h2.cif
_cod_data_source_block tcbd_dcv_H_1_
_cod_depositor_comments 'Adding full bibliography for 7157394--7157405.cif.'
_cod_database_code 7157402
_shelxl_res_file
;

    shelxl.res created by SHELXL-2014/7

TITL tcbd_dcv_H_1_
CELL  1.54187 17.34900 13.93300 19.57200 90.00000 100.36600 90.00000
ZERR  4 0.00300 0.00300 0.00300 0.00000 0.00400 0.00000
LATT 1
SYMM .50-X, .50+Y, .50-Z
SFAC C H N
UNIT 208 164 28
L.S. 5
FMAP 2
PLAN -25
WPDB -2
HTAB
BOND $H
CONF
LIST 4
TEMP -153.0
ACTA
SIZE 0.220 0.200 0.150
ABIN
WGHT    0.064800    3.696700
FVAR       0.93469
N16   3    0.172795    0.139641    1.279055    11.00000    0.08876    0.05133 =
         0.04999    0.01432    0.03714    0.01442
N18   3    0.173911    0.000760    1.088219    11.00000    0.08407    0.03947 =
         0.07362   -0.00217    0.03787   -0.01232
N22   3    0.115909    0.129423    0.819157    11.00000    0.07443    0.03866 =
         0.07673    0.01518   -0.01265   -0.01960
N24   3    0.167975    0.324629    0.664747    11.00000    0.10323    0.03568 =
         0.03331    0.00088   -0.00799   -0.00733
N28   3    0.020599    0.465237    0.752015    11.00000    0.03664    0.06381 =
         0.04596    0.00654   -0.00886   -0.00035
N30   3    0.191261    0.669476    0.718122    11.00000    0.05681    0.03826 =
         0.05376    0.01874   -0.01055   -0.00419
N37   3    0.542589    0.549040    0.902807    11.00000    0.03025    0.03829 =
         0.06967   -0.00057    0.00409   -0.00422
C1    1    0.194404    0.341241    1.155457    11.00000    0.03942    0.03240 =
         0.03695    0.00042    0.01644    0.00032
C2    1    0.189073    0.367391    1.223068    11.00000    0.06170    0.04074 =
         0.03956   -0.00031    0.02486   -0.00249
AFIX  43
H2    2    0.201100    0.322804    1.260179    11.00000   -1.20000
AFIX   0
C3    1    0.165795    0.460048    1.234864    11.00000    0.06878    0.04143 =
         0.04431   -0.01024    0.03136   -0.00670
AFIX  43
H3    2    0.161979    0.479085    1.280745    11.00000   -1.20000
AFIX   0
C4    1    0.148167    0.524784    1.181734    11.00000    0.06277    0.03260 =
         0.05780   -0.00914    0.03393   -0.00243
AFIX  43
H4    2    0.131259    0.587428    1.191280    11.00000   -1.20000
AFIX   0
C5    1    0.154532    0.500616    1.114208    11.00000    0.04264    0.03020 =
         0.04528   -0.00122    0.01909   -0.00065
AFIX  43
H5    2    0.142626    0.546192    1.077731    11.00000   -1.20000
AFIX   0
C6    1    0.178592    0.408712    1.101015    11.00000    0.03052    0.03089 =
         0.03763   -0.00099    0.01397   -0.00048
C7    1    0.193375    0.362078    1.036760    11.00000    0.02675    0.02547 =
         0.03293    0.00127    0.00785    0.00129
C8    1    0.185592    0.398350    0.969854    11.00000    0.02343    0.02501 =
         0.03325    0.00237    0.00396    0.00107
C9    1    0.207580    0.336510    0.919190    11.00000    0.02768    0.02540 =
         0.02822    0.00407    0.00121    0.00083
C10   1    0.242303    0.248322    0.938288    11.00000    0.03146    0.02395 =
         0.02699    0.00061    0.00475    0.00284
AFIX  43
H10   2    0.261202    0.211462    0.903940    11.00000   -1.20000
AFIX   0
C11   1    0.250762    0.211264    1.005511    11.00000    0.02753    0.02302 =
         0.02848    0.00125    0.00263    0.00083
C12   1    0.219940    0.267258    1.053460    11.00000    0.02909    0.02625 =
         0.02940    0.00245    0.00667    0.00011
C13   1    0.210256    0.248066    1.125653    11.00000    0.03288    0.03272 =
         0.03115    0.00303    0.01051    0.00140
C14   1    0.199343    0.160806    1.154266    11.00000    0.04260    0.03384 =
         0.03724    0.00663    0.01662    0.00617
C15   1    0.184060    0.151077    1.223834    11.00000    0.05675    0.03533 =
         0.04615    0.01052    0.02040    0.00843
C17   1    0.189228    0.072672    1.116280    11.00000    0.05331    0.03424 =
         0.04642    0.00916    0.02354    0.00109
C19   1    0.196687    0.362683    0.844641    11.00000    0.02758    0.02756 =
         0.02990    0.00405   -0.00069    0.00279
C20   1    0.168957    0.296766    0.795341    11.00000    0.03793    0.02598 =
         0.03385    0.00489   -0.00438   -0.00179
C21   1    0.139996    0.203681    0.810080    11.00000    0.04945    0.03472 =
         0.03802    0.00549   -0.01058   -0.00564
C23   1    0.168008    0.314233    0.722740    11.00000    0.05999    0.02614 =
         0.03370    0.00038   -0.01053   -0.00465
C25   1    0.221813    0.458474    0.822452    11.00000    0.03351    0.02383 =
         0.02551    0.00043    0.00052    0.00147
C26   1    0.166246    0.514388    0.781904    11.00000    0.03282    0.02768 =
         0.03098    0.00395   -0.00324    0.00122
C27   1    0.085188    0.486864    0.766524    11.00000    0.03813    0.03399 =
         0.03399    0.00849   -0.00527    0.00381
C29   1    0.182812    0.601223    0.748208    11.00000    0.03783    0.03154 =
         0.03859    0.00600   -0.00762    0.00040
C31   1    0.303489    0.483314    0.843571    11.00000    0.03055    0.02554 =
         0.02684    0.00168    0.00161    0.00137
C32   1    0.360918    0.410679    0.856014    11.00000    0.03562    0.02217 =
         0.03622    0.00159    0.00400    0.00104
AFIX  43
H32   2    0.345136    0.345378    0.851116    11.00000   -1.20000
AFIX   0
C33   1    0.438899    0.432026    0.874990    11.00000    0.03070    0.02959 =
         0.04672    0.00213    0.00427    0.00541
AFIX  43
H33   2    0.476004    0.381234    0.882254    11.00000   -1.20000
AFIX   0
C34   1    0.465366    0.527617    0.883990    11.00000    0.03236    0.03382 =
         0.03783    0.00098    0.00486   -0.00078
C35   1    0.407622    0.600455    0.873419    11.00000    0.03811    0.02517 =
         0.03333    0.00091    0.00231   -0.00204
AFIX  43
H35   2    0.423057    0.665664    0.880351    11.00000   -1.20000
AFIX   0
C36   1    0.330056    0.578674    0.853419    11.00000    0.03470    0.02393 =
         0.03212    0.00339   -0.00046    0.00292
AFIX  43
H36   2    0.292911    0.629411    0.845926    11.00000   -1.20000
AFIX   0
C38   1    0.601402    0.474286    0.915929    11.00000    0.03216    0.05159 =
         0.09202    0.00684    0.00290   -0.00058
AFIX 137
H38A  2    0.653690    0.503357    0.923817    11.00000   -1.20000
H38B  2    0.595873    0.431274    0.875724    11.00000   -1.20000
H38C  2    0.594440    0.437646    0.957127    11.00000   -1.20000
AFIX   0
C39   1    0.569676    0.646283    0.915725    11.00000    0.04002    0.04913 =
         0.12562   -0.01789    0.02007   -0.01164
AFIX 137
H39A  2    0.548400    0.672696    0.954869    11.00000   -1.20000
H39B  2    0.551991    0.685364    0.874234    11.00000   -1.20000
H39C  2    0.627054    0.646903    0.926855    11.00000   -1.20000
AFIX   0
C40   1    0.296176    0.121477    1.021371    11.00000    0.03032    0.02421 =
         0.02568    0.00425    0.00603    0.00228
C41   1    0.285763    0.044946    0.975204    11.00000    0.03141    0.02915 =
         0.02434    0.00068   -0.00145    0.00169
AFIX  43
H41   2    0.248157    0.049741    0.933581    11.00000   -1.20000
AFIX   0
C42   1    0.329421   -0.038278    0.988973    11.00000    0.03497    0.02435 =
         0.02682   -0.00168    0.00214    0.00168
AFIX  43
H42   2    0.320571   -0.089994    0.956884    11.00000   -1.20000
AFIX   0
C43   1    0.386004   -0.047862    1.048799    11.00000    0.03038    0.02533 =
         0.02429    0.00397    0.00685    0.00181
C44   1    0.397040    0.030212    1.094098    11.00000    0.02900    0.02886 =
         0.02218    0.00446    0.00085    0.00056
AFIX  43
H44   2    0.435798    0.026296    1.135009    11.00000   -1.20000
AFIX   0
C45   1    0.353254    0.112881    1.081126    11.00000    0.03303    0.02296 =
         0.02380    0.00012    0.00481   -0.00055
AFIX  43
H45   2    0.362035    0.164586    1.113228    11.00000   -1.20000
AFIX   0
C46   1    0.435147   -0.139006    1.065882    11.00000    0.03572    0.02943 =
         0.02645    0.00546    0.00655    0.00832
C47   1    0.417449   -0.213927    1.010371    11.00000    0.08143    0.04029 =
         0.05355   -0.00610   -0.00873    0.02551
AFIX 137
H47A  2    0.363576   -0.236784    1.007761    11.00000   -1.20000
H47B  2    0.453861   -0.267807    1.021459    11.00000   -1.20000
H47C  2    0.423332   -0.186199    0.965579    11.00000   -1.20000
AFIX   0
C48   1    0.523516   -0.114033    1.074338    11.00000    0.04328    0.05236 =
         0.06360    0.00670    0.01523    0.00905
AFIX 137
H48A  2    0.554760   -0.172212    1.086365    11.00000   -1.20000
H48B  2    0.537157   -0.066372    1.111363    11.00000   -1.20000
H48C  2    0.534443   -0.087743    1.030626    11.00000   -1.20000
AFIX   0
C49   1    0.419744   -0.179985    1.134536    11.00000    0.07068    0.03961 =
         0.04502    0.01658    0.02310    0.01975
AFIX 137
H49A  2    0.452779   -0.236618    1.147020    11.00000   -1.20000
H49B  2    0.364471   -0.198264    1.129593    11.00000   -1.20000
H49C  2    0.432098   -0.131370    1.171052    11.00000   -1.20000
AFIX   0
C50   1    0.154623    0.496968    0.951971    11.00000    0.02878    0.02649 =
         0.03193   -0.00078    0.00406    0.00397
C51   1    0.204227    0.575789    0.960351    11.00000    0.02647    0.02993 =
         0.03861   -0.00061   -0.00406    0.00195
AFIX  43
H51   2    0.258099    0.566990    0.979444    11.00000   -1.20000
AFIX   0
C52   1    0.176824    0.666997    0.941460    11.00000    0.03253    0.02476 =
         0.05776   -0.00213   -0.00932   -0.00104
AFIX  43
H52   2    0.212367    0.719468    0.947662    11.00000   -1.20000
AFIX   0
C53   1    0.098556    0.683560    0.913646    11.00000    0.03682    0.02761 =
         0.06853   -0.00646   -0.01399    0.00465
C54   1    0.048497    0.603995    0.907967    11.00000    0.02649    0.03417 =
         0.06544   -0.00577   -0.00821    0.00502
AFIX  43
H54   2   -0.005798    0.613019    0.890738    11.00000   -1.20000
AFIX   0
C55   1    0.075546    0.513065    0.926589    11.00000    0.02782    0.02926 =
         0.04856   -0.00360    0.00333   -0.00078
AFIX  43
H55   2    0.039820    0.460801    0.922049    11.00000   -1.20000
AFIX   0
C56   1    0.067080    0.782865    0.888670    11.00000    0.04995    0.02565 =
         0.13416   -0.00582   -0.03484    0.00823
C57   1    0.027679    0.777308    0.813199    11.00000    0.08807    0.04914 =
         0.14421    0.03193   -0.04648    0.00611
AFIX 137
H57A  2    0.066008    0.757237    0.784874    11.00000   -1.20000
H57B  2    0.006705    0.840521    0.797702    11.00000   -1.20000
H57C  2   -0.015184    0.730568    0.808164    11.00000   -1.20000
AFIX   0
C58   1    0.005661    0.812325    0.932809    11.00000    0.06832    0.05681 =
         0.19921   -0.04334   -0.03500    0.03299
AFIX 137
H58A  2   -0.016326    0.875075    0.917296    11.00000   -1.20000
H58B  2    0.030673    0.816180    0.981787    11.00000   -1.20000
H58C  2   -0.036368    0.764430    0.927375    11.00000   -1.20000
AFIX   0
C59   1    0.131001    0.858689    0.899263    11.00000    0.07078    0.02758 =
         0.25167    0.02453   -0.06072   -0.00333
AFIX 137
H59A  2    0.108440    0.921051    0.883448    11.00000   -1.20000
H59B  2    0.171574    0.841420    0.872501    11.00000   -1.20000
H59C  2    0.154240    0.862526    0.948677    11.00000   -1.20000
AFIX   0
HKLF 4
 
REM  tcbd_dcv_H_1_
REM R1 =  0.0616 for    7564 Fo > 4sig(Fo)  and  0.0665 for all    8459 data
REM    540 parameters refined using      0 restraints
 
END  
     
WGHT      0.0644      3.7042 

REM Instructions for potential hydrogen bonds
EQIV $1 x+1/2, -y+1/2, z-1/2
HTAB C38 N16_$1

REM Highest difference peak  0.489,  deepest hole -0.286,  1-sigma level  0.050
Q1    1   0.4830 -0.1491  1.0135  11.00000  0.05    0.49
Q2    1   0.4849 -0.1469  1.1318  11.00000  0.05    0.47
Q3    1   0.3633 -0.2295  1.0538  11.00000  0.05    0.41
Q4    1   0.5942  0.5007  0.8677  11.00000  0.05    0.26
Q5    1   0.1812  0.3920  1.0676  11.00000  0.05    0.24
Q6    1   0.6124  0.6416  0.9747  11.00000  0.05    0.21
Q7    1   0.6170  0.6611  0.8778  11.00000  0.05    0.21
Q8    1   0.0478  0.1645  0.7955  11.00000  0.05    0.20
Q9    1   0.0785  0.1577  0.7907  11.00000  0.05    0.20
Q10   1   0.0435  0.3589  0.7641  11.00000  0.05    0.20
Q11   1   0.5343  0.6988  0.9282  11.00000  0.05    0.19
Q12   1   0.0360  0.7843  0.9177  11.00000  0.05    0.19
Q13   1   0.1566 -0.0804  1.1142  11.00000  0.05    0.19
Q14   1   0.2130  0.3622  1.1883  11.00000  0.05    0.18
Q15   1   0.3958  0.3579  0.2390  11.00000  0.05    0.18
Q16   1   0.4259 -0.1465  1.0889  11.00000  0.05    0.18
Q17   1   0.6532  0.5005  0.8849  11.00000  0.05    0.18
Q18   1   0.5813  0.5300  0.9649  11.00000  0.05    0.18
Q19   1   0.1896  0.3711  1.1216  11.00000  0.05    0.18
Q20   1   0.2411  0.2413  1.0330  11.00000  0.05    0.18
Q21   1   0.1838  0.3500  1.1789  11.00000  0.05    0.18
Q22   1   0.0632  0.9260  0.9159  11.00000  0.05    0.17
Q23   1   0.2008  0.2946  1.1492  11.00000  0.05    0.17
Q24   1   0.5246  0.5531  0.8581  11.00000  0.05    0.17
Q25   1   0.3179  0.1188  1.0557  11.00000  0.05    0.17
;
_platon_squeeze_void_probe_radius 1.20

loop_
_symmetry_equiv_pos_site_id
_space_group_symop_operation_xyz
1 +X,+Y,+Z
2 1/2-X,1/2+Y,1/2-Z
3 -X,-Y,-Z
4 1/2+X,1/2-Y,1/2+Z

loop_
_atom_site_label
_atom_site_type_symbol
_atom_site_fract_x
_atom_site_fract_y
_atom_site_fract_z
_atom_site_U_iso_or_equiv
_atom_site_adp_type
_atom_site_occupancy
_atom_site_site_symmetry_multiplicity
_atom_site_calc_flag
_atom_site_refinement_flags
_atom_site_disorder_assembly
_atom_site_disorder_group
N16 N 0.17280(17) 0.13964(17) 1.27905(13) 0.0603(6) Uani 1 4 d . . .
N18 N 0.17391(17) 0.00076(17) 1.08822(14) 0.0628(7) Uani 1 4 d . . .
N22 N 0.11591(16) 0.12942(17) 0.81916(14) 0.0665(7) Uani 1 4 d . . .
N24 N 0.16797(17) 0.32463(16) 0.66475(11) 0.0599(7) Uani 1 4 d . . .
N28 N 0.02060(12) 0.46524(18) 0.75201(11) 0.0508(5) Uani 1 4 d . . .
N30 N 0.19126(13) 0.66948(16) 0.71812(12) 0.0522(6) Uani 1 4 d . . .
N37 N 0.54259(11) 0.54904(15) 0.90281(12) 0.0467(5) Uani 1 4 d . . .
C1 C 0.19440(13) 0.34124(16) 1.15546(12) 0.0351(5) Uani 1 4 d . . .
C2 C 0.18907(16) 0.36739(18) 1.22307(13) 0.0454(6) Uani 1 4 d . . .
C3 C 0.16580(17) 0.46005(18) 1.23486(14) 0.0489(6) Uani 1 4 d . . .
C4 C 0.14817(16) 0.52478(18) 1.18173(14) 0.0482(6) Uani 1 4 d . . .
C5 C 0.15453(14) 0.50062(16) 1.11421(13) 0.0380(5) Uani 1 4 d . . .
C6 C 0.17859(12) 0.40871(15) 1.10102(11) 0.0320(4) Uani 1 4 d . . .
C7 C 0.19338(11) 0.36208(14) 1.03676(11) 0.0281(4) Uani 1 4 d . . .
C8 C 0.18559(11) 0.39835(14) 0.96985(11) 0.0274(4) Uani 1 4 d . . .
C9 C 0.20758(11) 0.33651(14) 0.91919(10) 0.0276(4) Uani 1 4 d . . .
C10 C 0.24230(12) 0.24832(14) 0.93829(10) 0.0275(4) Uani 1 4 d . . .
C11 C 0.25076(11) 0.21126(14) 1.00551(10) 0.0266(4) Uani 1 4 d . . .
C12 C 0.21994(12) 0.26726(14) 1.05346(10) 0.0281(4) Uani 1 4 d . . .
C13 C 0.21026(12) 0.24807(15) 1.12565(11) 0.0317(4) Uani 1 4 d . . .
C14 C 0.19934(14) 0.16081(16) 1.15427(12) 0.0367(5) Uani 1 4 d . . .
C15 C 0.18406(16) 0.15108(18) 1.22383(14) 0.0447(6) Uani 1 4 d . . .
C17 C 0.18923(15) 0.07267(18) 1.11628(13) 0.0429(6) Uani 1 4 d . . .
C19 C 0.19669(12) 0.36268(15) 0.84464(11) 0.0291(4) Uani 1 4 d . . .
C20 C 0.16896(13) 0.29677(15) 0.79534(11) 0.0339(5) Uani 1 4 d . . .
C21 C 0.14000(15) 0.20368(17) 0.81008(12) 0.0430(6) Uani 1 4 d . . .
C23 C 0.16801(15) 0.31423(16) 0.72274(12) 0.0423(6) Uani 1 4 d . . .
C25 C 0.22181(12) 0.45847(14) 0.82245(10) 0.0282(4) Uani 1 4 d . . .
C26 C 0.16625(12) 0.51439(15) 0.78190(11) 0.0316(4) Uani 1 4 d . . .
C27 C 0.08519(13) 0.48686(16) 0.76652(12) 0.0368(5) Uani 1 4 d . . .
C29 C 0.18281(13) 0.60122(16) 0.74821(12) 0.0378(5) Uani 1 4 d . . .
C31 C 0.30349(12) 0.48331(14) 0.84357(10) 0.0281(4) Uani 1 4 d . . .
C32 C 0.36092(12) 0.41068(15) 0.85601(11) 0.0316(4) Uani 1 4 d . . .
C33 C 0.43890(13) 0.43203(16) 0.87499(12) 0.0360(5) Uani 1 4 d . . .
C34 C 0.46537(13) 0.52762(16) 0.88399(12) 0.0349(5) Uani 1 4 d . . .
C35 C 0.40762(13) 0.60046(15) 0.87342(11) 0.0327(4) Uani 1 4 d . . .
C36 C 0.33006(12) 0.57867(15) 0.85342(11) 0.0311(4) Uani 1 4 d . . .
C38 C 0.60140(15) 0.4743(2) 0.91593(19) 0.0596(8) Uani 1 4 d . . .
C39 C 0.56968(17) 0.6463(2) 0.9157(2) 0.0709(10) Uani 1 4 d . . .
C40 C 0.29618(12) 0.12148(14) 1.02137(10) 0.0266(4) Uani 1 4 d . . .
C41 C 0.28576(12) 0.04495(15) 0.97520(10) 0.0291(4) Uani 1 4 d . . .
C42 C 0.32942(12) -0.03828(14) 0.98897(10) 0.0291(4) Uani 1 4 d . . .
C43 C 0.38600(11) -0.04786(14) 1.04880(10) 0.0264(4) Uani 1 4 d . . .
C44 C 0.39704(12) 0.03021(14) 1.09410(10) 0.0271(4) Uani 1 4 d . . .
C45 C 0.35325(12) 0.11288(14) 1.08113(10) 0.0266(4) Uani 1 4 d . . .
C46 C 0.43515(12) -0.13901(15) 1.06588(11) 0.0304(4) Uani 1 4 d . . .
C47 C 0.4174(2) -0.2139(2) 1.01037(15) 0.0610(8) Uani 1 4 d . . .
C48 C 0.52352(15) -0.1140(2) 1.07434(16) 0.0524(6) Uani 1 4 d . . .
C49 C 0.41974(18) -0.17999(19) 1.13454(14) 0.0502(6) Uani 1 4 d . . .
C50 C 0.15462(12) 0.49697(14) 0.95197(11) 0.0292(4) Uani 1 4 d . . .
C51 C 0.20423(12) 0.57579(15) 0.96035(12) 0.0329(5) Uani 1 4 d . . .
C52 C 0.17682(13) 0.66700(16) 0.94146(13) 0.0405(5) Uani 1 4 d . . .
C53 C 0.09856(14) 0.68356(17) 0.91365(15) 0.0472(6) Uani 1 4 d . . .
C54 C 0.04850(13) 0.60400(17) 0.90797(14) 0.0441(6) Uani 1 4 d . . .
C55 C 0.07555(12) 0.51307(16) 0.92659(12) 0.0357(5) Uani 1 4 d . . .
C56 C 0.06708(18) 0.78287(19) 0.8887(2) 0.0763(11) Uani 1 4 d . . .
C57 C 0.0277(3) 0.7773(3) 0.8132(3) 0.1022(16) Uani 1 4 d . . .
C58 C 0.0057(2) 0.8123(3) 0.9328(3) 0.115(2) Uani 1 4 d . . .
C59 C 0.1310(2) 0.8587(2) 0.8993(4) 0.128(2) Uani 1 4 d . . .
H2 H 0.2011 0.3228 1.26018 0.0545 Uiso 1 4 calc R . .
H3 H 0.16198 0.47908 1.28075 0.0587 Uiso 1 4 calc R . .
H4 H 0.13126 0.58743 1.19128 0.0578 Uiso 1 4 calc R . .
H5 H 0.14263 0.54619 1.07773 0.0456 Uiso 1 4 calc R . .
H10 H 0.2612 0.21146 0.90394 0.0330 Uiso 1 4 calc R . .
H32 H 0.34514 0.34538 0.85112 0.0380 Uiso 1 4 calc R . .
H33 H 0.476 0.38123 0.88225 0.0432 Uiso 1 4 calc R . .
H35 H 0.42306 0.66566 0.88035 0.0392 Uiso 1 4 calc R . .
H36 H 0.29291 0.62941 0.84593 0.0373 Uiso 1 4 calc R . .
H38A H 0.65369 0.50336 0.92382 0.0715 Uiso 1 4 calc R . .
H38B H 0.59587 0.43127 0.87572 0.0715 Uiso 1 4 calc R . .
H38C H 0.59444 0.43765 0.95713 0.0715 Uiso 1 4 calc R . .
H39A H 0.5484 0.6727 0.95487 0.0851 Uiso 1 4 calc R . .
H39B H 0.55199 0.68536 0.87423 0.0851 Uiso 1 4 calc R . .
H39C H 0.62705 0.6469 0.92685 0.0851 Uiso 1 4 calc R . .
H41 H 0.24816 0.04974 0.93358 0.0349 Uiso 1 4 calc R . .
H42 H 0.32057 -0.08999 0.95688 0.0350 Uiso 1 4 calc R . .
H44 H 0.4358 0.0263 1.13501 0.0326 Uiso 1 4 calc R . .
H45 H 0.36203 0.16459 1.11323 0.0320 Uiso 1 4 calc R . .
H47A H 0.36358 -0.23678 1.00776 0.0732 Uiso 1 4 calc R . .
H47B H 0.45386 -0.26781 1.02146 0.0732 Uiso 1 4 calc R . .
H47C H 0.42333 -0.1862 0.96558 0.0732 Uiso 1 4 calc R . .
H48A H 0.55476 -0.17221 1.08637 0.0629 Uiso 1 4 calc R . .
H48B H 0.53716 -0.06637 1.11136 0.0629 Uiso 1 4 calc R . .
H48C H 0.53444 -0.08774 1.03063 0.0629 Uiso 1 4 calc R . .
H49A H 0.45278 -0.23662 1.14702 0.0602 Uiso 1 4 calc R . .
H49B H 0.36447 -0.19826 1.12959 0.0602 Uiso 1 4 calc R . .
H49C H 0.4321 -0.13137 1.17105 0.0602 Uiso 1 4 calc R . .
H51 H 0.2581 0.56699 0.97944 0.0395 Uiso 1 4 calc R . .
H52 H 0.21237 0.71947 0.94766 0.0486 Uiso 1 4 calc R . .
H54 H -0.0058 0.61302 0.89074 0.0529 Uiso 1 4 calc R . .
H55 H 0.03982 0.4608 0.92205 0.0428 Uiso 1 4 calc R . .
H57A H 0.06601 0.75724 0.78487 0.1226 Uiso 1 4 calc R . .
H57B H 0.0067 0.84052 0.7977 0.1226 Uiso 1 4 calc R . .
H57C H -0.01518 0.73057 0.80816 0.1226 Uiso 1 4 calc R . .
H58A H -0.01633 0.87507 0.9173 0.1385 Uiso 1 4 calc R . .
H58B H 0.03067 0.81618 0.98179 0.1385 Uiso 1 4 calc R . .
H58C H -0.03637 0.76443 0.92737 0.1385 Uiso 1 4 calc R . .
H59A H 0.10844 0.92105 0.88345 0.1534 Uiso 1 4 calc R . .
H59B H 0.17157 0.84142 0.8725 0.1534 Uiso 1 4 calc R . .
H59C H 0.15424 0.86253 0.94868 0.1534 Uiso 1 4 calc R . .

loop_
_atom_site_aniso_label
_atom_site_aniso_U_11
_atom_site_aniso_U_22
_atom_site_aniso_U_33
_atom_site_aniso_U_12
_atom_site_aniso_U_13
_atom_site_aniso_U_23
N16 0.0888(18) 0.0513(14) 0.0500(14) 0.0144(12) 0.0371(13) 0.0143(11)
N18 0.0841(18) 0.0395(13) 0.0736(17) -0.0123(12) 0.0379(14) -0.0022(12)
N22 0.0744(17) 0.0387(13) 0.0767(18) -0.0196(12) -0.0127(13) 0.0152(12)
N24 0.103(2) 0.0357(12) 0.0333(12) -0.0073(12) -0.0080(12) 0.0009(9)
N28 0.0366(11) 0.0638(14) 0.0460(12) -0.0004(10) -0.0089(9) 0.0065(10)
N30 0.0568(13) 0.0383(12) 0.0538(13) -0.0042(10) -0.0106(10) 0.0187(10)
N37 0.0302(10) 0.0383(11) 0.0697(14) -0.0042(8) 0.0041(9) -0.0006(10)
C1 0.0394(12) 0.0324(11) 0.0369(12) 0.0003(9) 0.0164(9) 0.0004(9)
C2 0.0617(16) 0.0407(13) 0.0396(13) -0.0025(11) 0.0249(12) -0.0003(10)
C3 0.0688(17) 0.0414(14) 0.0443(14) -0.0067(12) 0.0314(13) -0.0102(11)
C4 0.0628(16) 0.0326(12) 0.0578(16) -0.0024(11) 0.0339(13) -0.0091(11)
C5 0.0426(12) 0.0302(11) 0.0453(13) -0.0006(9) 0.0191(10) -0.0012(10)
C6 0.0305(10) 0.0309(11) 0.0376(12) -0.0005(8) 0.0140(9) -0.0010(9)
C7 0.0267(10) 0.0255(10) 0.0329(11) 0.0013(8) 0.0078(8) 0.0013(8)
C8 0.0234(9) 0.0250(10) 0.0333(11) 0.0011(8) 0.0040(8) 0.0024(8)
C9 0.0277(10) 0.0254(10) 0.0282(10) 0.0008(8) 0.0012(8) 0.0041(8)
C10 0.0315(10) 0.0239(10) 0.0270(10) 0.0028(8) 0.0047(8) 0.0006(8)
C11 0.0275(10) 0.0230(10) 0.0285(10) 0.0008(8) 0.0026(8) 0.0013(8)
C12 0.0291(10) 0.0262(10) 0.0294(10) 0.0001(8) 0.0067(8) 0.0024(8)
C13 0.0329(11) 0.0327(11) 0.0312(11) 0.0014(9) 0.0105(8) 0.0030(9)
C14 0.0426(12) 0.0338(12) 0.0372(12) 0.0062(10) 0.0166(10) 0.0066(9)
C15 0.0568(15) 0.0353(13) 0.0461(15) 0.0084(11) 0.0204(12) 0.0105(10)
C17 0.0533(14) 0.0342(13) 0.0464(14) 0.0011(11) 0.0235(11) 0.0092(11)
C19 0.0276(10) 0.0276(10) 0.0299(11) 0.0028(8) -0.0007(8) 0.0040(8)
C20 0.0379(11) 0.0260(10) 0.0338(11) -0.0018(9) -0.0044(9) 0.0049(9)
C21 0.0495(14) 0.0347(13) 0.0380(13) -0.0056(11) -0.0106(10) 0.0055(10)
C23 0.0600(15) 0.0261(11) 0.0337(13) -0.0046(10) -0.0105(11) 0.0004(9)
C25 0.0335(10) 0.0238(10) 0.0255(10) 0.0015(8) 0.0005(8) 0.0004(8)
C26 0.0328(11) 0.0277(10) 0.0310(11) 0.0012(8) -0.0032(8) 0.0040(8)
C27 0.0381(13) 0.0340(12) 0.0340(12) 0.0038(9) -0.0053(9) 0.0085(9)
C29 0.0378(12) 0.0315(12) 0.0386(12) 0.0004(9) -0.0076(9) 0.0060(10)
C31 0.0306(10) 0.0255(10) 0.0268(10) 0.0014(8) 0.0016(8) 0.0017(8)
C32 0.0356(11) 0.0222(10) 0.0362(11) 0.0010(8) 0.0040(9) 0.0016(8)
C33 0.0307(11) 0.0296(11) 0.0467(13) 0.0054(9) 0.0043(9) 0.0021(9)
C34 0.0324(11) 0.0338(11) 0.0378(12) -0.0008(9) 0.0049(9) 0.0010(9)
C35 0.0381(11) 0.0252(10) 0.0333(11) -0.0020(9) 0.0023(9) 0.0009(8)
C36 0.0347(11) 0.0239(10) 0.0321(11) 0.0029(8) -0.0005(8) 0.0034(8)
C38 0.0322(13) 0.0516(16) 0.092(2) -0.0006(11) 0.0029(13) 0.0068(15)
C39 0.0400(15) 0.0491(17) 0.126(3) -0.0116(12) 0.0201(17) -0.0179(18)
C40 0.0303(10) 0.0242(10) 0.0257(10) 0.0023(8) 0.0060(8) 0.0043(8)
C41 0.0314(10) 0.0291(11) 0.0243(10) 0.0017(8) -0.0014(8) 0.0007(8)
C42 0.0350(11) 0.0244(10) 0.0268(10) 0.0017(8) 0.0021(8) -0.0017(8)
C43 0.0304(10) 0.0253(10) 0.0243(10) 0.0018(8) 0.0069(8) 0.0040(8)
C44 0.0290(10) 0.0289(10) 0.0222(9) 0.0006(8) 0.0008(8) 0.0045(8)
C45 0.0330(10) 0.0230(10) 0.0238(10) -0.0006(8) 0.0048(8) 0.0001(8)
C46 0.0357(11) 0.0294(11) 0.0265(10) 0.0083(8) 0.0066(8) 0.0055(8)
C47 0.081(2) 0.0403(15) 0.0536(16) 0.0255(14) -0.0087(14) -0.0061(12)
C48 0.0433(14) 0.0524(16) 0.0636(17) 0.0091(12) 0.0152(12) 0.0067(13)
C49 0.0707(17) 0.0396(14) 0.0450(14) 0.0198(12) 0.0231(13) 0.0166(11)
C50 0.0288(10) 0.0265(10) 0.0319(11) 0.0040(8) 0.0041(8) -0.0008(8)
C51 0.0265(10) 0.0299(11) 0.0386(12) 0.0019(8) -0.0041(8) -0.0006(9)
C52 0.0325(11) 0.0248(11) 0.0578(15) -0.0010(9) -0.0093(10) -0.0021(10)
C53 0.0368(12) 0.0276(12) 0.0685(17) 0.0046(10) -0.0140(11) -0.0065(11)
C54 0.0265(11) 0.0342(12) 0.0654(16) 0.0050(9) -0.0082(10) -0.0058(11)
C55 0.0278(10) 0.0293(11) 0.0486(13) -0.0008(8) 0.0033(9) -0.0036(9)
C56 0.0500(16) 0.0256(13) 0.134(3) 0.0082(12) -0.0348(18) -0.0058(16)
C57 0.088(3) 0.0491(19) 0.144(4) 0.0061(18) -0.046(3) 0.032(2)
C58 0.068(2) 0.057(2) 0.199(5) 0.0330(18) -0.035(3) -0.043(3)
C59 0.071(2) 0.0276(16) 0.252(6) -0.0033(15) -0.061(3) 0.025(2)

loop_
_atom_type_symbol
_atom_type_description
_atom_type_scat_dispersion_real
_atom_type_scat_dispersion_imag
_atom_type_scat_source
C C 0.0181 0.0091
;
International Tables for Crystallography
(Vol. C, Tables 4.2.6.8 and 6.1.1.4)
;
H H 0.0000 0.0000
;
International Tables for Crystallography
(Vol. C, Table 6.1.1.4)
;
N N 0.0311 0.0180
;
International Tables for Crystallography
(Vol. C, Tables 4.2.6.8 and 6.1.1.4)
;

loop_
_geom_angle_atom_site_label_1
_geom_angle_atom_site_label_2
_geom_angle_atom_site_label_3
_geom_angle
_geom_angle_publ_flag
_geom_angle_site_symmetry_1
_geom_angle_site_symmetry_2
_geom_angle_site_symmetry_3
C34 N37 C38 121.3(2) yes . . .
C34 N37 C39 121.9(2) yes . . .
C38 N37 C39 116.6(2) yes . . .
C2 C1 C6 120.4(2) yes . . .
C2 C1 C13 131.2(2) yes . . .
C6 C1 C13 108.3(2) yes . . .
C1 C2 C3 118.3(2) yes . . .
C2 C3 C4 121.3(3) yes . . .
C3 C4 C5 121.2(2) yes . . .
C4 C5 C6 118.7(2) yes . . .
C1 C6 C5 120.0(2) yes . . .
C1 C6 C7 108.05(18) yes . . .
C5 C6 C7 132.0(2) yes . . .
C6 C7 C8 129.83(18) yes . . .
C6 C7 C12 108.20(18) yes . . .
C8 C7 C12 121.96(19) yes . . .
C7 C8 C9 116.51(18) yes . . .
C7 C8 C50 121.74(19) yes . . .
C9 C8 C50 121.75(19) yes . . .
C8 C9 C10 120.51(18) yes . . .
C8 C9 C19 122.44(18) yes . . .
C10 C9 C19 117.03(18) yes . . .
C9 C10 C11 123.19(19) yes . . .
C10 C11 C12 115.97(18) yes . . .
C10 C11 C40 118.13(18) yes . . .
C12 C11 C40 125.71(18) yes . . .
C7 C12 C11 120.85(19) yes . . .
C7 C12 C13 107.52(18) yes . . .
C11 C12 C13 131.60(18) yes . . .
C1 C13 C12 106.35(18) yes . . .
C1 C13 C14 125.0(2) yes . . .
C12 C13 C14 127.0(2) yes . . .
C13 C14 C15 122.3(2) yes . . .
C13 C14 C17 124.3(2) yes . . .
C15 C14 C17 112.6(2) yes . . .
N16 C15 C14 177.3(3) yes . . .
N18 C17 C14 172.9(3) yes . . .
C9 C19 C20 119.99(19) yes . . .
C9 C19 C25 120.93(17) yes . . .
C20 C19 C25 118.90(19) yes . . .
C19 C20 C21 124.0(2) yes . . .
C19 C20 C23 121.9(2) yes . . .
C21 C20 C23 114.08(19) yes . . .
N22 C21 C20 177.4(3) yes . . .
N24 C23 C20 177.5(2) yes . . .
C19 C25 C26 117.62(18) yes . . .
C19 C25 C31 116.97(17) yes . . .
C26 C25 C31 125.38(19) yes . . .
C25 C26 C27 121.9(2) yes . . .
C25 C26 C29 124.53(19) yes . . .
C27 C26 C29 113.53(18) yes . . .
N28 C27 C26 177.8(3) yes . . .
N30 C29 C26 175.2(2) yes . . .
C25 C31 C32 120.24(18) yes . . .
C25 C31 C36 123.04(18) yes . . .
C32 C31 C36 116.73(18) yes . . .
C31 C32 C33 121.58(19) yes . . .
C32 C33 C34 121.5(2) yes . . .
N37 C34 C33 121.7(2) yes . . .
N37 C34 C35 121.4(2) yes . . .
C33 C34 C35 117.0(2) yes . . .
C34 C35 C36 121.2(2) yes . . .
C31 C36 C35 122.02(19) yes . . .
C11 C40 C41 120.67(17) yes . . .
C11 C40 C45 121.25(17) yes . . .
C41 C40 C45 118.00(18) yes . . .
C40 C41 C42 120.92(17) yes . . .
C41 C42 C43 121.47(18) yes . . .
C42 C43 C44 117.08(18) yes . . .
C42 C43 C46 122.90(17) yes . . .
C44 C43 C46 120.02(16) yes . . .
C43 C44 C45 121.79(17) yes . . .
C40 C45 C44 120.72(18) yes . . .
C43 C46 C47 112.69(18) yes . . .
C43 C46 C48 109.73(18) yes . . .
C43 C46 C49 108.85(19) yes . . .
C47 C46 C48 107.7(2) yes . . .
C47 C46 C49 109.4(2) yes . . .
C48 C46 C49 108.4(2) yes . . .
C8 C50 C51 120.75(18) yes . . .
C8 C50 C55 121.48(18) yes . . .
C51 C50 C55 117.77(19) yes . . .
C50 C51 C52 121.31(19) yes . . .
C51 C52 C53 121.5(2) yes . . .
C52 C53 C54 116.6(2) yes . . .
C52 C53 C56 122.8(2) yes . . .
C54 C53 C56 120.6(2) yes . . .
C53 C54 C55 122.0(2) yes . . .
C50 C55 C54 120.7(2) yes . . .
C53 C56 C57 109.7(3) yes . . .
C53 C56 C58 107.7(3) yes . . .
C53 C56 C59 112.0(3) yes . . .
C57 C56 C58 108.9(3) yes . . .
C57 C56 C59 111.1(4) yes . . .
C58 C56 C59 107.4(3) yes . . .
C1 C2 H2 120.847 no . . .
C3 C2 H2 120.862 no . . .
C2 C3 H3 119.329 no . . .
C4 C3 H3 119.351 no . . .
C3 C4 H4 119.378 no . . .
C5 C4 H4 119.384 no . . .
C4 C5 H5 120.665 no . . .
C6 C5 H5 120.646 no . . .
C9 C10 H10 118.404 no . . .
C11 C10 H10 118.406 no . . .
C31 C32 H32 119.210 no . . .
C33 C32 H32 119.210 no . . .
C32 C33 H33 119.231 no . . .
C34 C33 H33 119.247 no . . .
C34 C35 H35 119.407 no . . .
C36 C35 H35 119.428 no . . .
C31 C36 H36 118.992 no . . .
C35 C36 H36 118.991 no . . .
N37 C38 H38A 109.473 no . . .
N37 C38 H38B 109.474 no . . .
N37 C38 H38C 109.471 no . . .
H38A C38 H38B 109.473 no . . .
H38A C38 H38C 109.465 no . . .
H38B C38 H38C 109.472 no . . .
N37 C39 H39A 109.466 no . . .
N37 C39 H39B 109.474 no . . .
N37 C39 H39C 109.474 no . . .
H39A C39 H39B 109.466 no . . .
H39A C39 H39C 109.469 no . . .
H39B C39 H39C 109.478 no . . .
C40 C41 H41 119.545 no . . .
C42 C41 H41 119.532 no . . .
C41 C42 H42 119.259 no . . .
C43 C42 H42 119.269 no . . .
C43 C44 H44 119.112 no . . .
C45 C44 H44 119.102 no . . .
C40 C45 H45 119.636 no . . .
C44 C45 H45 119.643 no . . .
C46 C47 H47A 109.470 no . . .
C46 C47 H47B 109.470 no . . .
C46 C47 H47C 109.468 no . . .
H47A C47 H47B 109.474 no . . .
H47A C47 H47C 109.468 no . . .
H47B C47 H47C 109.478 no . . .
C46 C48 H48A 109.464 no . . .
C46 C48 H48B 109.476 no . . .
C46 C48 H48C 109.463 no . . .
H48A C48 H48B 109.473 no . . .
H48A C48 H48C 109.482 no . . .
H48B C48 H48C 109.469 no . . .
C46 C49 H49A 109.461 no . . .
C46 C49 H49B 109.465 no . . .
C46 C49 H49C 109.461 no . . .
H49A C49 H49B 109.485 no . . .
H49A C49 H49C 109.474 no . . .
H49B C49 H49C 109.482 no . . .
C50 C51 H51 119.345 no . . .
C52 C51 H51 119.349 no . . .
C51 C52 H52 119.249 no . . .
C53 C52 H52 119.265 no . . .
C53 C54 H54 118.992 no . . .
C55 C54 H54 118.981 no . . .
C50 C55 H55 119.659 no . . .
C54 C55 H55 119.662 no . . .
C56 C57 H57A 109.476 no . . .
C56 C57 H57B 109.475 no . . .
C56 C57 H57C 109.478 no . . .
H57A C57 H57B 109.469 no . . .
H57A C57 H57C 109.465 no . . .
H57B C57 H57C 109.464 no . . .
C56 C58 H58A 109.476 no . . .
C56 C58 H58B 109.474 no . . .
C56 C58 H58C 109.465 no . . .
H58A C58 H58B 109.474 no . . .
H58A C58 H58C 109.466 no . . .
H58B C58 H58C 109.472 no . . .
C56 C59 H59A 109.472 no . . .
C56 C59 H59B 109.472 no . . .
C56 C59 H59C 109.469 no . . .
H59A C59 H59B 109.477 no . . .
H59A C59 H59C 109.465 no . . .
H59B C59 H59C 109.473 no . . .

loop_
_geom_bond_atom_site_label_1
_geom_bond_atom_site_label_2
_geom_bond_distance
_geom_bond_publ_flag
_geom_bond_site_symmetry_1
_geom_bond_site_symmetry_2
N16 C15 1.144(4) yes . .
N18 C17 1.150(3) yes . .
N22 C21 1.142(3) yes . .
N24 C23 1.144(3) yes . .
N28 C27 1.146(3) yes . .
N30 C29 1.142(3) yes . .
N37 C34 1.357(3) yes . .
N37 C38 1.448(3) yes . .
N37 C39 1.441(4) yes . .
C1 C2 1.392(4) yes . .
C1 C6 1.410(3) yes . .
C1 C13 1.469(3) yes . .
C2 C3 1.384(4) yes . .
C3 C4 1.369(4) yes . .
C4 C5 1.387(4) yes . .
C5 C6 1.385(3) yes . .
C6 C7 1.478(3) yes . .
C7 C8 1.387(3) yes . .
C7 C12 1.418(3) yes . .
C8 C9 1.417(3) yes . .
C8 C50 1.494(3) yes . .
C9 C10 1.390(3) yes . .
C9 C19 1.483(3) yes . .
C10 C11 1.396(3) yes . .
C11 C12 1.399(3) yes . .
C11 C40 1.481(3) yes . .
C12 C13 1.477(3) yes . .
C13 C14 1.366(3) yes . .
C14 C15 1.439(4) yes . .
C14 C17 1.430(3) yes . .
C19 C20 1.356(3) yes . .
C19 C25 1.493(3) yes . .
C20 C21 1.439(3) yes . .
C20 C23 1.439(3) yes . .
C25 C26 1.375(3) yes . .
C25 C31 1.445(3) yes . .
C26 C27 1.436(3) yes . .
C26 C29 1.431(3) yes . .
C31 C32 1.410(3) yes . .
C31 C36 1.408(3) yes . .
C32 C33 1.370(3) yes . .
C33 C34 1.409(3) yes . .
C34 C35 1.415(3) yes . .
C35 C36 1.366(3) yes . .
C40 C41 1.388(3) yes . .
C40 C45 1.395(3) yes . .
C41 C42 1.385(3) yes . .
C42 C43 1.392(3) yes . .
C43 C44 1.395(3) yes . .
C43 C46 1.533(3) yes . .
C44 C45 1.378(3) yes . .
C46 C47 1.498(4) yes . .
C46 C48 1.552(3) yes . .
C46 C49 1.527(4) yes . .
C50 C51 1.387(3) yes . .
C50 C55 1.391(3) yes . .
C51 C52 1.384(3) yes . .
C52 C53 1.388(3) yes . .
C53 C54 1.400(3) yes . .
C53 C56 1.535(4) yes . .
C54 C55 1.377(3) yes . .
C56 C57 1.514(6) yes . .
C56 C58 1.543(7) yes . .
C56 C59 1.519(5) yes . .
C2 H2 0.950 no . .
C3 H3 0.950 no . .
C4 H4 0.950 no . .
C5 H5 0.950 no . .
C10 H10 0.950 no . .
C32 H32 0.950 no . .
C33 H33 0.950 no . .
C35 H35 0.950 no . .
C36 H36 0.950 no . .
C38 H38A 0.980 no . .
C38 H38B 0.980 no . .
C38 H38C 0.980 no . .
C39 H39A 0.980 no . .
C39 H39B 0.980 no . .
C39 H39C 0.980 no . .
C41 H41 0.950 no . .
C42 H42 0.950 no . .
C44 H44 0.950 no . .
C45 H45 0.950 no . .
C47 H47A 0.980 no . .
C47 H47B 0.980 no . .
C47 H47C 0.980 no . .
C48 H48A 0.980 no . .
C48 H48B 0.980 no . .
C48 H48C 0.980 no . .
C49 H49A 0.980 no . .
C49 H49B 0.980 no . .
C49 H49C 0.980 no . .
C51 H51 0.950 no . .
C52 H52 0.950 no . .
C54 H54 0.950 no . .
C55 H55 0.950 no . .
C57 H57A 0.980 no . .
C57 H57B 0.980 no . .
C57 H57C 0.980 no . .
C58 H58A 0.980 no . .
C58 H58B 0.980 no . .
C58 H58C 0.980 no . .
C59 H59A 0.980 no . .
C59 H59B 0.980 no . .
C59 H59C 0.980 no . .

loop_
_geom_contact_atom_site_label_1
_geom_contact_atom_site_label_2
_geom_contact_distance
_geom_contact_publ_flag
_geom_contact_site_symmetry_1
_geom_contact_site_symmetry_2
N16 C2 3.385(4) no . .
N16 C13 3.524(3) no . .
N16 C17 3.380(4) no . .
N18 C13 3.555(3) no . .
N18 C15 3.361(4) no . .
N18 C40 3.169(4) no . .
N18 C41 3.253(4) no . .
N18 C45 3.507(4) no . .
N22 C10 3.339(3) no . .
N22 C19 3.539(3) no . .
N22 C23 3.409(4) no . .
N24 C19 3.506(3) no . .
N24 C21 3.415(3) no . .
N24 C25 3.583(3) no . .
N24 C26 3.503(3) no . .
N24 C27 3.488(3) no . .
N28 C19 3.559(3) no . .
N28 C20 3.474(3) no . .
N28 C23 3.438(3) no . .
N28 C25 3.516(3) no . .
N28 C29 3.404(3) no . .
N28 C54 3.572(3) no . .
N28 C55 3.443(3) no . .
N30 C25 3.564(3) no . .
N30 C27 3.374(3) no . .
N30 C36 3.481(3) no . .
C1 C4 2.756(3) no . .
C1 C15 2.988(3) no . .
C2 C5 2.808(3) no . .
C2 C14 3.196(3) no . .
C2 C15 3.015(4) no . .
C3 C6 2.763(4) no . .
C5 C8 3.294(3) no . .
C5 C50 3.176(3) no . .
C5 C51 3.441(4) no . .
C6 C50 3.124(3) no . .
C7 C10 2.745(3) no . .
C7 C51 3.353(3) no . .
C7 C55 3.416(3) no . .
C8 C11 2.877(3) no . .
C8 C25 3.174(3) no . .
C9 C12 2.771(3) no . .
C9 C21 2.908(3) no . .
C9 C31 3.167(3) no . .
C9 C32 3.295(3) no . .
C9 C51 3.433(3) no . .
C9 C55 3.382(3) no . .
C10 C20 2.936(3) no . .
C10 C21 2.869(3) no . .
C10 C41 2.987(3) no . .
C11 C14 3.271(3) no . .
C11 C17 3.225(3) no . .
C12 C17 3.063(3) no . .
C12 C45 3.133(3) no . .
C13 C40 3.255(3) no . .
C13 C45 3.352(3) no . .
C14 C40 3.385(3) no . .
C14 C45 3.317(3) no . .
C17 C40 2.932(4) no . .
C17 C41 3.499(4) no . .
C17 C45 3.097(4) no . .
C19 C27 2.830(3) no . .
C19 C32 2.896(3) no . .
C19 C50 3.000(3) no . .
C19 C55 3.549(3) no . .
C20 C26 3.043(3) no . .
C20 C27 3.025(3) no . .
C20 C31 3.507(3) no . .
C23 C25 2.840(3) no . .
C23 C26 3.022(3) no . .
C23 C27 3.005(3) no . .
C25 C50 3.023(3) no . .
C25 C51 3.216(3) no . .
C26 C36 3.067(3) no . .
C26 C50 3.379(3) no . .
C26 C51 3.541(3) no . .
C26 C55 3.478(3) no . .
C27 C54 3.372(4) no . .
C27 C55 3.188(3) no . .
C29 C31 3.026(3) no . .
C29 C36 2.995(3) no . .
C31 C34 2.845(3) no . .
C31 C51 3.357(3) no . .
C32 C35 2.769(3) no . .
C33 C36 2.762(3) no . .
C33 C38 2.850(3) no . .
C35 C39 2.857(4) no . .
C36 C51 3.285(3) no . .
C40 C43 2.825(3) no . .
C41 C44 2.751(3) no . .
C42 C45 2.755(3) no . .
C42 C47 2.875(4) no . .
C42 C49 3.587(3) no . .
C44 C48 3.051(4) no . .
C44 C49 3.041(3) no . .
C50 C53 2.829(3) no . .
C51 C54 2.740(3) no . .
C52 C55 2.755(3) no . .
C52 C58 3.573(5) no . .
C52 C59 2.865(4) no . .
C54 C57 3.027(5) no . .
C54 C58 3.057(5) no . .
N16 C4 3.455(4) no . 2_547
N16 C38 3.525(5) no . 4_455
N16 C49 3.568(4) no . 2_557
N22 N30 3.594(4) no . 2_546
N24 C35 3.418(3) no . 2_546
N24 C36 3.446(3) no . 2_546
N24 C42 3.571(3) no . 2_556
N24 C47 3.522(4) no . 2_556
N28 C3 3.451(4) no . 3_567
N28 C4 3.412(4) no . 3_567
N28 C44 3.430(3) no . 4_454
N30 N22 3.594(4) no . 2_556
N30 C20 3.054(3) no . 2_556
N30 C21 3.112(4) no . 2_556
N30 C23 3.217(3) no . 2_556
C3 N28 3.451(4) no . 3_567
C4 N16 3.455(4) no . 2_557
C4 N28 3.412(4) no . 3_567
C20 N30 3.054(3) no . 2_546
C21 N30 3.112(4) no . 2_546
C23 N30 3.217(3) no . 2_546
C35 N24 3.418(3) no . 2_556
C36 N24 3.446(3) no . 2_556
C38 N16 3.525(5) no . 4_554
C42 N24 3.571(3) no . 2_546
C44 N28 3.430(3) no . 4_555
C47 N24 3.522(4) no . 2_546
C49 N16 3.568(4) no . 2_547
N16 H2 2.6373 no . .
N18 H41 3.5621 no . .
N22 H10 2.9847 no . .
N22 H41 3.1085 no . .
N28 H54 3.5028 no . .
N28 H55 3.2850 no . .
N30 H36 2.8446 no . .
N30 H57A 2.9909 no . .
N37 H33 2.6069 no . .
N37 H35 2.6088 no . .
C1 H3 3.2426 no . .
C1 H5 3.2839 no . .
C2 H4 3.2508 no . .
C3 H5 3.2581 no . .
C4 H2 3.2578 no . .
C5 H3 3.2526 no . .
C5 H51 3.5703 no . .
C6 H2 3.2941 no . .
C6 H4 3.2431 no . .
C7 H5 2.8727 no . .
C7 H51 3.3352 no . .
C7 H55 3.4464 no . .
C8 H5 3.1342 no . .
C8 H10 3.2824 no . .
C8 H51 2.6559 no . .
C8 H55 2.6789 no . .
C9 H32 2.9377 no . .
C9 H51 3.4784 no . .
C9 H55 3.3958 no . .
C10 H32 3.0030 no . .
C10 H41 2.7708 no . .
C11 H41 2.6506 no . .
C11 H45 2.6701 no . .
C12 H10 3.2303 no . .
C12 H45 2.9076 no . .
C13 H2 2.8623 no . .
C13 H45 2.9284 no . .
C14 H2 3.0609 no . .
C14 H45 3.0709 no . .
C15 H2 2.4985 no . .
C17 H45 3.2704 no . .
C19 H10 2.5635 no . .
C19 H32 2.5670 no . .
C20 H10 2.6958 no . .
C20 H32 3.1292 no . .
C21 H10 2.5333 no . .
C21 H41 3.5117 no . .
C25 H32 2.6351 no . .
C25 H36 2.6835 no . .
C25 H51 3.3804 no . .
C26 H36 2.8243 no . .
C27 H54 3.5880 no . .
C27 H55 3.2985 no . .
C29 H36 2.4791 no . .
C29 H57A 3.1416 no . .
C31 H33 3.2769 no . .
C31 H35 3.2771 no . .
C31 H51 3.1312 no . .
C32 H10 3.4874 no . .
C32 H36 3.2611 no . .
C33 H35 3.2700 no . .
C33 H38B 2.7208 no . .
C33 H38C 2.8829 no . .
C34 H32 3.2755 no . .
C34 H36 3.2736 no . .
C34 H38A 3.2372 no . .
C34 H38B 2.6620 no . .
C34 H38C 2.7352 no . .
C34 H39A 2.7141 no . .
C34 H39B 2.6886 no . .
C34 H39C 3.2383 no . .
C35 H33 3.2701 no . .
C35 H39A 2.8493 no . .
C35 H39B 2.7674 no . .
C36 H32 3.2619 no . .
C36 H51 2.9625 no . .
C36 H52 3.5742 no . .
C38 H33 2.5165 no . .
C38 H39A 3.0530 no . .
C38 H39B 3.1301 no . .
C38 H39C 2.4481 no . .
C39 H35 2.5276 no . .
C39 H38A 2.4559 no . .
C39 H38B 3.1499 no . .
C39 H38C 3.0275 no . .
C40 H10 2.5924 no . .
C40 H42 3.2628 no . .
C40 H44 3.2610 no . .
C41 H10 2.7010 no . .
C41 H45 3.2468 no . .
C42 H44 3.2384 no . .
C42 H47A 2.8385 no . .
C42 H47C 2.7166 no . .
C42 H48C 3.5704 no . .
C42 H49B 3.5086 no . .
C43 H41 3.2730 no . .
C43 H45 3.2732 no . .
C43 H47A 2.7591 no . .
C43 H47B 3.3602 no . .
C43 H47C 2.6772 no . .
C43 H48A 3.3675 no . .
C43 H48B 2.6995 no . .
C43 H48C 2.7197 no . .
C43 H49A 3.3396 no . .
C43 H49B 2.6914 no . .
C43 H49C 2.6514 no . .
C44 H42 3.2397 no . .
C44 H48B 2.7457 no . .
C44 H48C 3.3154 no . .
C44 H49B 3.3281 no . .
C44 H49C 2.7160 no . .
C45 H41 3.2470 no . .
C46 H42 2.7282 no . .
C46 H44 2.6703 no . .
C47 H42 2.5040 no . .
C47 H48A 2.6363 no . .
C47 H48B 3.3121 no . .
C47 H48C 2.6605 no . .
C47 H49A 2.6531 no . .
C47 H49B 2.6663 no . .
C47 H49C 3.3151 no . .
C48 H44 2.8634 no . .
C48 H47A 3.3198 no . .
C48 H47B 2.5831 no . .
C48 H47C 2.6893 no . .
C48 H49A 2.6600 no . .
C48 H49B 3.3518 no . .
C48 H49C 2.6902 no . .
C49 H44 2.8876 no . .
C49 H47A 2.6196 no . .
C49 H47B 2.6865 no . .
C49 H47C 3.3198 no . .
C49 H48A 2.6800 no . .
C49 H48B 2.6822 no . .
C49 H48C 3.3473 no . .
C50 H5 2.5993 no . .
C50 H52 3.2637 no . .
C50 H54 3.2552 no . .
C51 H5 2.7338 no . .
C51 H36 3.0299 no . .
C51 H55 3.2396 no . .
C52 H5 3.2966 no . .
C52 H36 3.0301 no . .
C52 H54 3.2338 no . .
C52 H57A 3.5425 no . .
C52 H58B 3.4774 no . .
C52 H59B 2.7734 no . .
C52 H59C 2.7596 no . .
C53 H51 3.2672 no . .
C53 H55 3.2801 no . .
C53 H57A 2.6858 no . .
C53 H57B 3.3423 no . .
C53 H57C 2.6682 no . .
C53 H58A 3.3390 no . .
C53 H58B 2.6731 no . .
C53 H58C 2.6548 no . .
C53 H59A 3.3711 no . .
C53 H59B 2.7309 no . .
C53 H59C 2.7171 no . .
C54 H5 3.5217 no . .
C54 H52 3.2372 no . .
C54 H57A 3.2740 no . .
C54 H57C 2.7148 no . .
C54 H58B 3.3292 no . .
C54 H58C 2.7404 no . .
C55 H5 3.0131 no . .
C55 H51 3.2382 no . .
C56 H52 2.7239 no . .
C56 H54 2.6869 no . .
C57 H54 2.8631 no . .
C57 H58A 2.6738 no . .
C57 H58B 3.3350 no . .
C57 H58C 2.6746 no . .
C57 H59A 2.6779 no . .
C57 H59B 2.7081 no . .
C57 H59C 3.3417 no . .
C58 H54 2.8931 no . .
C58 H57A 3.3407 no . .
C58 H57B 2.6767 no . .
C58 H57C 2.6576 no . .
C58 H59A 2.6509 no . .
C58 H59B 3.3265 no . .
C58 H59C 2.6348 no . .
C59 H52 2.4843 no . .
C59 H57A 2.7154 no . .
C59 H57B 2.6689 no . .
C59 H57C 3.3422 no . .
C59 H58A 2.6523 no . .
C59 H58B 2.6460 no . .
C59 H58C 3.3217 no . .
H2 H3 2.3372 no . .
H3 H4 2.3008 no . .
H4 H5 2.3379 no . .
H5 H51 3.0306 no . .
H5 H55 3.4533 no . .
H10 H32 2.6857 no . .
H10 H41 2.3478 no . .
H32 H33 2.2972 no . .
H33 H38A 3.4869 no . .
H33 H38B 2.2188 no . .
H33 H38C 2.4299 no . .
H35 H36 2.2935 no . .
H35 H39A 2.3925 no . .
H35 H39B 2.2780 no . .
H35 H39C 3.5017 no . .
H36 H51 2.9184 no . .
H36 H52 2.9142 no . .
H38A H39A 3.1100 no . .
H38A H39B 3.1415 no . .
H38A H39C 2.0559 no . .
H38B H39C 3.1821 no . .
H38C H39A 3.3694 no . .
H38C H39C 3.0483 no . .
H41 H42 2.3174 no . .
H42 H47A 2.3375 no . .
H42 H47B 3.4686 no . .
H42 H47C 2.2125 no . .
H44 H45 2.3100 no . .
H44 H48B 2.2949 no . .
H44 H48C 3.2992 no . .
H44 H49B 3.3593 no . .
H44 H49C 2.3117 no . .
H47A H48A 3.5130 no . .
H47A H48C 3.5808 no . .
H47A H49A 2.8820 no . .
H47A H49B 2.4414 no . .
H47A H49C 3.5237 no . .
H47B H48A 2.3774 no . .
H47B H48B 3.4852 no . .
H47B H48C 2.8620 no . .
H47B H49A 2.4990 no . .
H47B H49B 3.0007 no . .
H47B H49C 3.5674 no . .
H47C H48A 2.9810 no . .
H47C H48B 3.5778 no . .
H47C H48C 2.5170 no . .
H47C H49A 3.5654 no . .
H47C H49B 3.5433 no . .
H48A H49A 2.4699 no . .
H48A H49B 3.5709 no . .
H48A H49C 2.9780 no . .
H48B H49A 2.9368 no . .
H48B H49B 3.5868 no . .
H48B H49C 2.5047 no . .
H48C H49A 3.5582 no . .
H48C H49C 3.5821 no . .
H51 H52 2.3135 no . .
H52 H58B 3.5995 no . .
H52 H59A 3.4501 no . .
H52 H59B 2.2754 no . .
H52 H59C 2.2356 no . .
H54 H55 2.3077 no . .
H54 H57A 3.2882 no . .
H54 H57C 2.2862 no . .
H54 H58B 3.3440 no . .
H54 H58C 2.3200 no . .
H57A H58A 3.5758 no . .
H57A H58C 3.5674 no . .
H57A H59A 2.9938 no . .
H57A H59B 2.5575 no . .
H57B H58A 2.4915 no . .
H57B H58B 3.5680 no . .
H57B H58C 2.9674 no . .
H57B H59A 2.4749 no . .
H57B H59B 2.9695 no . .
H57B H59C 3.5575 no . .
H57C H58A 2.9380 no . .
H57C H58B 3.5540 no . .
H57C H58C 2.4719 no . .
H57C H59A 3.5605 no . .
H58A H59A 2.4599 no . .
H58A H59B 3.5559 no . .
H58A H59C 2.9173 no . .
H58B H59A 2.9316 no . .
H58B H59B 3.5435 no . .
H58B H59C 2.4358 no . .
H58C H59A 3.5482 no . .
H58C H59C 3.5329 no . .
N16 H4 3.4222 no . 2_547
N16 H38A 3.5279 no . 4_455
N16 H38B 2.6918 no . 4_455
N16 H49A 3.3087 no . 2_557
N16 H49B 3.0220 no . 2_557
N16 H57B 3.2167 no . 3_567
N16 H57C 3.4615 no . 3_567
N18 H3 3.4852 no . 2_547
N18 H58A 3.2206 no . 3_567
N18 H59C 3.3090 no . 1_545
N22 H59A 3.1761 no . 1_545
N24 H35 2.7708 no . 2_546
N24 H36 2.8202 no . 2_546
N24 H42 2.7004 no . 2_556
N24 H47A 3.4302 no . 2_556
N24 H47C 2.7540 no . 2_556
N24 H52 3.5973 no . 2_546
N24 H59B 3.0110 no . 2_546
N28 H3 3.2118 no . 3_567
N28 H4 3.1247 no . 3_567
N28 H44 2.4919 no . 4_454
N28 H48B 3.1513 no . 4_454
N28 H49C 3.0579 no . 4_454
N30 H10 2.7274 no . 2_556
N30 H32 2.8167 no . 2_556
N30 H48A 3.1719 no . 4_454
N30 H48B 3.4010 no . 4_454
C1 H54 3.2962 no . 3_567
C1 H57C 3.4601 no . 3_567
C1 H58C 3.2731 no . 3_567
C2 H49B 3.3135 no . 2_557
C2 H49C 3.2065 no . 2_557
C2 H54 3.5492 no . 3_567
C2 H57C 3.2671 no . 3_567
C3 H44 3.4729 no . 2_557
C3 H49B 3.5610 no . 2_557
C3 H49C 3.0040 no . 2_557
C3 H54 3.5113 no . 3_567
C4 H54 3.2462 no . 3_567
C4 H55 3.5241 no . 3_567
C5 H38A 3.5382 no . 3_667
C5 H54 3.0140 no . 3_567
C5 H55 3.3616 no . 3_567
C6 H38A 3.2731 no . 3_667
C6 H39C 3.5958 no . 3_667
C6 H54 3.0460 no . 3_567
C6 H58C 3.4239 no . 3_567
C7 H38A 3.2269 no . 3_667
C7 H39C 3.0708 no . 3_667
C7 H58C 3.4217 no . 3_567
C8 H38A 3.4486 no . 3_667
C8 H39C 3.5617 no . 3_667
C10 H39C 3.4760 no . 3_667
C11 H39C 3.0236 no . 3_667
C12 H39C 2.8736 no . 3_667
C12 H58C 3.3028 no . 3_567
C13 H39C 3.4939 no . 3_667
C13 H58C 3.0136 no . 3_567
C14 H3 3.5660 no . 2_547
C14 H58A 3.2699 no . 3_567
C14 H58C 3.1633 no . 3_567
C15 H4 3.4492 no . 2_547
C15 H57B 3.2622 no . 3_567
C15 H57C 3.3219 no . 3_567
C17 H3 3.2486 no . 2_547
C17 H58A 3.0415 no . 3_567
C17 H58C 3.4784 no . 3_567
C23 H35 3.1153 no . 2_546
C23 H36 3.0373 no . 2_546
C27 H44 3.3129 no . 4_454
C27 H48B 3.1989 no . 4_454
C27 H49C 3.5796 no . 4_454
C29 H48B 3.3703 no . 4_454
C33 H47B 3.3834 no . 3_657
C33 H49A 3.3795 no . 3_657
C34 H38C 3.4845 no . 3_667
C35 H38C 3.3652 no . 3_667
C35 H47B 3.4016 no . 1_565
C35 H47C 3.4621 no . 1_565
C38 H47B 3.3347 no . 3_657
C38 H49A 3.5987 no . 3_657
C38 H51 2.9444 no . 3_667
C39 H45 2.9850 no . 3_667
C39 H47B 3.3541 no . 1_565
C40 H39C 3.5679 no . 3_667
C40 H48C 3.3118 no . 3_657
C41 H48C 3.1980 no . 3_657
C41 H59C 3.3926 no . 1_545
C42 H48C 3.0224 no . 3_657
C42 H59C 3.3024 no . 1_545
C43 H48C 2.9434 no . 3_657
C44 H3 2.9083 no . 2_547
C44 H48C 3.0099 no . 3_657
C45 H3 3.3332 no . 2_547
C45 H39A 3.5729 no . 3_667
C45 H39B 3.2942 no . 3_667
C45 H39C 3.3709 no . 3_667
C45 H48C 3.1996 no . 3_657
C47 H33 3.4452 no . 3_657
C47 H35 3.0641 no . 1_545
C47 H38C 3.1954 no . 3_657
C47 H39A 3.1184 no . 1_545
C48 H48C 3.5202 no . 3_657
C49 H2 3.1933 no . 2_547
C49 H3 3.2430 no . 2_547
C49 H33 3.3846 no . 3_657
C49 H38B 3.5145 no . 3_657
C49 H57C 3.4551 no . 4_555
C51 H38A 3.2281 no . 3_667
C51 H38C 3.5796 no . 3_667
C52 H47A 3.5308 no . 1_565
C57 H49A 3.3268 no . 4_454
C59 H41 3.3432 no . 1_565
C59 H42 3.3563 no . 1_565
H2 C49 3.1933 no . 2_557
H2 H49A 3.5856 no . 2_557
H2 H49B 2.6302 no . 2_557
H2 H49C 2.9460 no . 2_557
H2 H57C 3.3457 no . 3_567
H3 N18 3.4852 no . 2_557
H3 N28 3.2118 no . 3_567
H3 C14 3.5660 no . 2_557
H3 C17 3.2486 no . 2_557
H3 C44 2.9083 no . 2_557
H3 C45 3.3332 no . 2_557
H3 C49 3.2430 no . 2_557
H3 H44 2.6524 no . 2_557
H3 H45 3.3869 no . 2_557
H3 H49B 3.1121 no . 2_557
H3 H49C 2.5449 no . 2_557
H4 N16 3.4222 no . 2_557
H4 N28 3.1247 no . 3_567
H4 C15 3.4492 no . 2_557
H4 H55 3.4368 no . 3_567
H5 H54 3.3858 no . 3_567
H5 H55 3.1676 no . 3_567
H10 N30 2.7274 no . 2_546
H10 H48A 3.2112 no . 3_657
H32 N30 2.8167 no . 2_546
H32 H48A 3.0935 no . 3_657
H32 H57A 3.5277 no . 2_546
H33 C47 3.4452 no . 3_657
H33 C49 3.3846 no . 3_657
H33 H39A 3.3752 no . 3_667
H33 H47B 2.5893 no . 3_657
H33 H48A 3.0432 no . 3_657
H33 H49A 2.4838 no . 3_657
H35 N24 2.7708 no . 2_556
H35 C23 3.1153 no . 2_556
H35 C47 3.0641 no . 1_565
H35 H38C 3.5538 no . 3_667
H35 H47A 3.1713 no . 1_565
H35 H47B 2.8708 no . 1_565
H35 H47C 2.6533 no . 1_565
H36 N24 2.8202 no . 2_556
H36 C23 3.0373 no . 2_556
H38A N16 3.5279 no . 4_554
H38A C5 3.5382 no . 3_667
H38A C6 3.2731 no . 3_667
H38A C7 3.2269 no . 3_667
H38A C8 3.4486 no . 3_667
H38A C51 3.2281 no . 3_667
H38A H51 2.4176 no . 3_667
H38B N16 2.6918 no . 4_554
H38B C49 3.5145 no . 3_657
H38B H47A 3.5301 no . 3_657
H38B H47B 3.2567 no . 3_657
H38B H49A 2.8514 no . 3_657
H38B H49B 3.3241 no . 3_657
H38B H51 3.4454 no . 3_667
H38C C34 3.4845 no . 3_667
H38C C35 3.3652 no . 3_667
H38C C47 3.1954 no . 3_657
H38C C51 3.5796 no . 3_667
H38C H35 3.5538 no . 3_667
H38C H47A 2.9420 no . 3_657
H38C H47B 2.5698 no . 3_657
H38C H49A 3.4743 no . 3_657
H38C H51 2.6358 no . 3_667
H39A C45 3.5729 no . 3_667
H39A C47 3.1184 no . 1_565
H39A H33 3.3752 no . 3_667
H39A H45 3.1743 no . 3_667
H39A H47B 2.4177 no . 1_565
H39A H47C 2.9632 no . 1_565
H39A H48A 3.3471 no . 1_565
H39B C45 3.2942 no . 3_667
H39B H45 2.5543 no . 3_667
H39B H47C 3.5802 no . 1_565
H39C C6 3.5958 no . 3_667
H39C C7 3.0708 no . 3_667
H39C C8 3.5617 no . 3_667
H39C C10 3.4760 no . 3_667
H39C C11 3.0236 no . 3_667
H39C C12 2.8736 no . 3_667
H39C C13 3.4939 no . 3_667
H39C C40 3.5679 no . 3_667
H39C C45 3.3709 no . 3_667
H39C H45 2.7574 no . 3_667
H41 C59 3.3432 no . 1_545
H41 H59A 3.0327 no . 1_545
H41 H59B 3.3238 no . 1_545
H41 H59C 3.1176 no . 1_545
H42 N24 2.7004 no . 2_546
H42 C59 3.3563 no . 1_545
H42 H48C 3.5068 no . 3_657
H42 H52 3.2376 no . 1_545
H42 H59B 2.9642 no . 1_545
H42 H59C 2.9366 no . 1_545
H44 N28 2.4919 no . 4_555
H44 C3 3.4729 no . 2_547
H44 C27 3.3129 no . 4_555
H44 H3 2.6524 no . 2_547
H44 H48C 3.4802 no . 3_657
H45 C39 2.9850 no . 3_667
H45 H3 3.3869 no . 2_547
H45 H39A 3.1743 no . 3_667
H45 H39B 2.5543 no . 3_667
H45 H39C 2.7574 no . 3_667
H47A N24 3.4302 no . 2_546
H47A C52 3.5308 no . 1_545
H47A H35 3.1713 no . 1_545
H47A H38B 3.5301 no . 3_657
H47A H38C 2.9420 no . 3_657
H47A H51 3.2812 no . 1_545
H47A H52 2.7435 no . 1_545
H47B C33 3.3834 no . 3_657
H47B C35 3.4016 no . 1_545
H47B C38 3.3347 no . 3_657
H47B C39 3.3541 no . 1_545
H47B H33 2.5893 no . 3_657
H47B H35 2.8708 no . 1_545
H47B H38B 3.2567 no . 3_657
H47B H38C 2.5698 no . 3_657
H47B H39A 2.4177 no . 1_545
H47C N24 2.7540 no . 2_546
H47C C35 3.4621 no . 1_545
H47C H35 2.6533 no . 1_545
H47C H39A 2.9632 no . 1_545
H47C H39B 3.5802 no . 1_545
H48A N30 3.1719 no . 4_555
H48A H10 3.2112 no . 3_657
H48A H32 3.0935 no . 3_657
H48A H33 3.0432 no . 3_657
H48A H39A 3.3471 no . 1_545
H48B N28 3.1513 no . 4_555
H48B N30 3.4010 no . 4_555
H48B C27 3.1989 no . 4_555
H48B C29 3.3703 no . 4_555
H48B H48C 3.5545 no . 3_657
H48C C40 3.3118 no . 3_657
H48C C41 3.1980 no . 3_657
H48C C42 3.0224 no . 3_657
H48C C43 2.9434 no . 3_657
H48C C44 3.0099 no . 3_657
H48C C45 3.1996 no . 3_657
H48C C48 3.5202 no . 3_657
H48C H42 3.5068 no . 3_657
H48C H44 3.4802 no . 3_657
H48C H48B 3.5545 no . 3_657
H48C H48C 2.8858 no . 3_657
H49A N16 3.3087 no . 2_547
H49A C33 3.3795 no . 3_657
H49A C38 3.5987 no . 3_657
H49A C57 3.3268 no . 4_555
H49A H2 3.5856 no . 2_547
H49A H33 2.4838 no . 3_657
H49A H38B 2.8514 no . 3_657
H49A H38C 3.4743 no . 3_657
H49A H57A 3.0518 no . 4_555
H49A H57B 3.2673 no . 4_555
H49A H57C 3.1035 no . 4_555
H49B N16 3.0220 no . 2_547
H49B C2 3.3135 no . 2_547
H49B C3 3.5610 no . 2_547
H49B H2 2.6302 no . 2_547
H49B H3 3.1121 no . 2_547
H49B H38B 3.3241 no . 3_657
H49C N28 3.0579 no . 4_555
H49C C2 3.2065 no . 2_547
H49C C3 3.0040 no . 2_547
H49C C27 3.5796 no . 4_555
H49C H2 2.9460 no . 2_547
H49C H3 2.5449 no . 2_547
H49C H57A 3.4019 no . 4_555
H49C H57C 3.0108 no . 4_555
H51 C38 2.9444 no . 3_667
H51 H38A 2.4176 no . 3_667
H51 H38B 3.4454 no . 3_667
H51 H38C 2.6358 no . 3_667
H51 H47A 3.2812 no . 1_565
H52 N24 3.5973 no . 2_556
H52 H42 3.2376 no . 1_565
H52 H47A 2.7435 no . 1_565
H54 C1 3.2962 no . 3_567
H54 C2 3.5492 no . 3_567
H54 C3 3.5113 no . 3_567
H54 C4 3.2462 no . 3_567
H54 C5 3.0140 no . 3_567
H54 C6 3.0460 no . 3_567
H54 H5 3.3858 no . 3_567
H55 C4 3.5241 no . 3_567
H55 C5 3.3616 no . 3_567
H55 H4 3.4368 no . 3_567
H55 H5 3.1676 no . 3_567
H57A H32 3.5277 no . 2_556
H57A H49A 3.0518 no . 4_454
H57A H49C 3.4019 no . 4_454
H57B N16 3.2167 no . 3_567
H57B C15 3.2622 no . 3_567
H57B H49A 3.2673 no . 4_454
H57C N16 3.4615 no . 3_567
H57C C1 3.4601 no . 3_567
H57C C2 3.2671 no . 3_567
H57C C15 3.3219 no . 3_567
H57C C49 3.4551 no . 4_454
H57C H2 3.3457 no . 3_567
H57C H49A 3.1035 no . 4_454
H57C H49C 3.0108 no . 4_454
H58A N18 3.2206 no . 3_567
H58A C14 3.2699 no . 3_567
H58A C17 3.0415 no . 3_567
H58C C1 3.2731 no . 3_567
H58C C6 3.4239 no . 3_567
H58C C7 3.4217 no . 3_567
H58C C12 3.3028 no . 3_567
H58C C13 3.0136 no . 3_567
H58C C14 3.1633 no . 3_567
H58C C17 3.4784 no . 3_567
H59A N22 3.1761 no . 1_565
H59A H41 3.0327 no . 1_565
H59B N24 3.0110 no . 2_556
H59B H41 3.3238 no . 1_565
H59B H42 2.9642 no . 1_565
H59C N18 3.3090 no . 1_565
H59C C41 3.3926 no . 1_565
H59C C42 3.3024 no . 1_565
H59C H41 3.1176 no . 1_565
H59C H42 2.9366 no . 1_565

loop_
_geom_torsion_atom_site_label_1
_geom_torsion_atom_site_label_2
_geom_torsion_atom_site_label_3
_geom_torsion_atom_site_label_4
_geom_torsion
_geom_torsion_publ_flag
_geom_torsion_site_symmetry_1
_geom_torsion_site_symmetry_2
_geom_torsion_site_symmetry_3
_geom_torsion_site_symmetry_4
C38 N37 C34 C33 -1.3(4) no . . . .
C38 N37 C34 C35 177.9(2) no . . . .
C39 N37 C34 C33 -176.6(3) no . . . .
C39 N37 C34 C35 2.5(4) no . . . .
C2 C1 C6 C5 -2.6(3) no . . . .
C2 C1 C6 C7 176.79(19) no . . . .
C6 C1 C2 C3 1.8(3) no . . . .
C2 C1 C13 C12 -172.0(2) no . . . .
C2 C1 C13 C14 21.8(4) no . . . .
C13 C1 C2 C3 -173.9(2) no . . . .
C6 C1 C13 C12 11.9(2) no . . . .
C6 C1 C13 C14 -154.27(18) no . . . .
C13 C1 C6 C5 174.00(16) no . . . .
C13 C1 C6 C7 -6.6(2) no . . . .
C1 C2 C3 C4 0.2(4) no . . . .
C2 C3 C4 C5 -1.4(4) no . . . .
C3 C4 C5 C6 0.6(4) no . . . .
C4 C5 C6 C1 1.4(3) no . . . .
C4 C5 C6 C7 -177.8(2) no . . . .
C1 C6 C7 C8 179.38(17) no . . . .
C1 C6 C7 C12 -1.4(2) no . . . .
C5 C6 C7 C8 -1.3(4) no . . . .
C5 C6 C7 C12 177.9(2) no . . . .
C6 C7 C8 C9 177.47(17) no . . . .
C6 C7 C8 C50 -3.3(3) no . . . .
C6 C7 C12 C11 -169.40(15) no . . . .
C6 C7 C12 C13 8.8(2) no . . . .
C8 C7 C12 C11 9.9(3) no . . . .
C8 C7 C12 C13 -171.93(16) no . . . .
C12 C7 C8 C9 -1.6(3) no . . . .
C12 C7 C8 C50 177.57(16) no . . . .
C7 C8 C9 C10 -6.2(3) no . . . .
C7 C8 C9 C19 175.17(15) no . . . .
C7 C8 C50 C51 86.5(2) no . . . .
C7 C8 C50 C55 -93.4(2) no . . . .
C9 C8 C50 C51 -94.4(2) no . . . .
C9 C8 C50 C55 85.7(3) no . . . .
C50 C8 C9 C10 174.59(15) no . . . .
C50 C8 C9 C19 -4.0(3) no . . . .
C8 C9 C10 C11 6.3(3) no . . . .
C8 C9 C19 C20 -137.16(19) no . . . .
C8 C9 C19 C25 47.8(3) no . . . .
C10 C9 C19 C20 44.2(3) no . . . .
C10 C9 C19 C25 -130.89(19) no . . . .
C19 C9 C10 C11 -174.98(16) no . . . .
C9 C10 C11 C12 1.7(3) no . . . .
C9 C10 C11 C40 -173.62(16) no . . . .
C10 C11 C12 C7 -9.6(3) no . . . .
C10 C11 C12 C13 172.70(17) no . . . .
C10 C11 C40 C41 -43.6(3) no . . . .
C10 C11 C40 C45 133.15(19) no . . . .
C12 C11 C40 C41 141.53(19) no . . . .
C12 C11 C40 C45 -41.7(3) no . . . .
C40 C11 C12 C7 165.36(16) no . . . .
C40 C11 C12 C13 -12.3(3) no . . . .
C7 C12 C13 C1 -12.7(2) no . . . .
C7 C12 C13 C14 153.11(17) no . . . .
C11 C12 C13 C1 165.25(19) no . . . .
C11 C12 C13 C14 -29.0(3) no . . . .
C1 C13 C14 C15 -11.4(3) no . . . .
C1 C13 C14 C17 158.06(19) no . . . .
C12 C13 C14 C15 -174.73(18) no . . . .
C12 C13 C14 C17 -5.2(4) no . . . .
C9 C19 C20 C21 7.5(3) no . . . .
C9 C19 C20 C23 -170.92(17) no . . . .
C9 C19 C25 C26 -123.64(19) no . . . .
C9 C19 C25 C31 58.4(3) no . . . .
C20 C19 C25 C26 61.3(3) no . . . .
C20 C19 C25 C31 -116.7(2) no . . . .
C25 C19 C20 C21 -177.31(17) no . . . .
C25 C19 C20 C23 4.2(3) no . . . .
C19 C25 C26 C27 5.9(3) no . . . .
C19 C25 C26 C29 -170.65(17) no . . . .
C19 C25 C31 C32 27.0(3) no . . . .
C19 C25 C31 C36 -152.39(17) no . . . .
C26 C25 C31 C32 -150.78(19) no . . . .
C26 C25 C31 C36 29.8(3) no . . . .
C31 C25 C26 C27 -176.35(18) no . . . .
C31 C25 C26 C29 7.1(3) no . . . .
C25 C31 C32 C33 178.93(17) no . . . .
C25 C31 C36 C35 179.99(17) no . . . .
C32 C31 C36 C35 0.6(3) no . . . .
C36 C31 C32 C33 -1.6(3) no . . . .
C31 C32 C33 C34 0.9(3) no . . . .
C32 C33 C34 N37 180.0(2) no . . . .
C32 C33 C34 C35 0.8(3) no . . . .
N37 C34 C35 C36 179.0(2) no . . . .
C33 C34 C35 C36 -1.9(3) no . . . .
C34 C35 C36 C31 1.2(3) no . . . .
C11 C40 C41 C42 178.42(17) no . . . .
C11 C40 C45 C44 -177.70(17) no . . . .
C41 C40 C45 C44 -0.9(3) no . . . .
C45 C40 C41 C42 1.6(3) no . . . .
C40 C41 C42 C43 -1.0(3) no . . . .
C41 C42 C43 C44 -0.3(3) no . . . .
C41 C42 C43 C46 179.73(18) no . . . .
C42 C43 C44 C45 1.0(3) no . . . .
C42 C43 C46 C47 2.0(3) no . . . .
C42 C43 C46 C48 122.0(2) no . . . .
C42 C43 C46 C49 -119.5(2) no . . . .
C44 C43 C46 C47 -177.97(17) no . . . .
C44 C43 C46 C48 -58.0(2) no . . . .
C44 C43 C46 C49 60.5(2) no . . . .
C46 C43 C44 C45 -179.03(17) no . . . .
C43 C44 C45 C40 -0.4(3) no . . . .
C8 C50 C51 C52 177.46(18) no . . . .
C8 C50 C55 C54 -177.60(18) no . . . .
C51 C50 C55 C54 2.5(3) no . . . .
C55 C50 C51 C52 -2.6(3) no . . . .
C50 C51 C52 C53 0.3(4) no . . . .
C51 C52 C53 C54 2.1(4) no . . . .
C51 C52 C53 C56 -176.7(2) no . . . .
C52 C53 C54 C55 -2.3(4) no . . . .
C52 C53 C56 C57 122.9(3) no . . . .
C52 C53 C56 C58 -118.8(3) no . . . .
C52 C53 C56 C59 -0.9(5) no . . . .
C54 C53 C56 C57 -55.9(4) no . . . .
C54 C53 C56 C58 62.4(3) no . . . .
C54 C53 C56 C59 -179.7(3) no . . . .
C56 C53 C54 C55 176.6(3) no . . . .
C53 C54 C55 C50 -0.0(4) no . . . .

loop_
_platon_squeeze_void_nr
_platon_squeeze_void_average_x
_platon_squeeze_void_average_y
_platon_squeeze_void_average_z
_platon_squeeze_void_volume
_platon_squeeze_void_count_electrons
_platon_squeeze_void_content
1 0.000 0.000 0.000 436 110 ' '
2 0.500 0.500 0.500 436 110 ' '
